data_4327326
loop_
_publ_author_name
'Matthew A. Gave'
'Daniel Bilc'
'S. D. Mahanti'
'Jean D. Breshears'
'Mercouri G. Kanatzidis'

_publ_section_title
;
 On the Lamellar Compounds CuBiP2Se6, AgBiP2Se6 and AgBiP2S6.
 Antiferroelectric Phase Transitions Due to Cooperative Cu+ and Bi3+ Ion
 Motion
;
_journal_name_full 'Inorganic Chemistry'
_journal_page_first 5293
_journal_page_last 5303
_journal_paper_doi 10.1021/ic050357+
_journal_volume 44
_journal_year 2005
_chemical_formula_sum 'Ag Bi P2 S6'
_chemical_formula_weight 571.15
_chemical_name_systematic
; 
 ? 
;
_space_group_IT_number 2
_symmetry_cell_setting triclinic
_symmetry_space_group_name_Hall '-P 1'
_symmetry_space_group_name_H-M 'P -1'
_atom_sites_solution_hydrogens geom
_atom_sites_solution_primary direct
_atom_sites_solution_secondary difmap
_audit_creation_method SHELXL-97
_cell_angle_alpha 91.89(3)
_cell_angle_beta 91.45(3)
_cell_angle_gamma 94.05(3)
_cell_formula_units_Z 2
_cell_length_a 6.3833(13)
_cell_length_b 7.1439(14)
_cell_length_c 9.5366(19)
_cell_measurement_temperature 293(2)
_cell_volume 433.40(15)
_computing_structure_refinement 'SHELXL-97 (Sheldrick, 1997)'
_computing_structure_solution 'SHELXS-97 (Sheldrick, 1990)'
_diffrn_ambient_temperature 293(2)
_diffrn_measured_fraction_theta_full 0.912
_diffrn_measured_fraction_theta_max 0.912
_diffrn_radiation_monochromator graphite
_diffrn_radiation_source 'fine-focus sealed tube'
_diffrn_radiation_type MoK\a
_diffrn_radiation_wavelength 0.71073
_diffrn_reflns_av_R_equivalents 0.0316
_diffrn_reflns_av_sigmaI/netI 0.0374
_diffrn_reflns_limit_h_max 8
_diffrn_reflns_limit_h_min -7
_diffrn_reflns_limit_k_max 9
_diffrn_reflns_limit_k_min -9
_diffrn_reflns_limit_l_max 13
_diffrn_reflns_limit_l_min -12
_diffrn_reflns_number 4155
_diffrn_reflns_theta_full 29.17
_diffrn_reflns_theta_max 29.17
_diffrn_reflns_theta_min 2.14
_exptl_absorpt_coefficient_mu 24.260
_exptl_crystal_density_diffrn 4.377
_exptl_crystal_F_000 512
_refine_diff_density_max 4.166
_refine_diff_density_min -4.405
_refine_diff_density_rms 0.324
_refine_ls_extinction_coef 0.0017(6)
_refine_ls_extinction_expression Fc^*^=kFc[1+0.001xFc^2^\l^3^/sin(2\q)]^-1/4^
_refine_ls_extinction_method SHELXL
_refine_ls_goodness_of_fit_ref 1.073
_refine_ls_hydrogen_treatment mixed
_refine_ls_matrix_type full
_refine_ls_number_parameters 92
_refine_ls_number_reflns 2136
_refine_ls_number_restraints 0
_refine_ls_restrained_S_all 1.073
_refine_ls_R_factor_all 0.0422
_refine_ls_R_factor_gt 0.0369
_refine_ls_shift/su_max 0.001
_refine_ls_shift/su_mean 0.000
_refine_ls_structure_factor_coef Fsqd
_refine_ls_weighting_details 'calc w=1/[\s^2^(Fo^2^)+(0.0326P)^2^+9.2948P] where P=(Fo^2^+2Fc^2^)/3'
_refine_ls_weighting_scheme calc
_refine_ls_wR_factor_gt 0.0837
_refine_ls_wR_factor_ref 0.0917
_reflns_number_gt 1933
_reflns_number_total 2136
_reflns_threshold_expression >2sigma(I)
_cod_data_source_file ic0503572Bsi20050308_041716.cif
_cod_data_source_block agp1bar
_cod_database_code 4327326

loop_
_symmetry_equiv_pos_as_xyz
'x, y, z'
'-x, -y, -z'

loop_
_atom_site_label
_atom_site_type_symbol
_atom_site_fract_x
_atom_site_fract_y
_atom_site_fract_z
_atom_site_U_iso_or_equiv
_atom_site_adp_type
_atom_site_occupancy
_atom_site_symmetry_multiplicity
_atom_site_calc_flag
Bi Bi 0.46033(6) 0.63758(5) 0.23277(4) 0.02282(15) Uani 1 1 d
Ag Ag 0.05744(15) 1.04301(18) 0.29017(15) 0.0584(4) Uani 1 1 d
P1 P 0.5603(3) 1.1182(3) 0.4357(2) 0.0118(4) Uani 1 1 d
P2 P -0.0600(3) 0.6088(3) 0.0705(2) 0.0114(4) Uani 1 1 d
S1 S 0.1741(3) 0.8195(3) 0.0764(2) 0.0144(4) Uani 1 1 d
S2 S 0.6533(3) 0.9989(3) 0.2518(2) 0.0146(4) Uani 1 1 d
S3 S 0.3174(3) 0.3013(3) 0.0297(2) 0.0144(4) Uani 1 1 d
S4 S 0.3232(4) 1.2867(3) 0.4163(3) 0.0209(5) Uani 1 1 d
S5 S 0.8793(4) 0.4899(3) 0.2526(2) 0.0163(4) Uani 1 1 d
S6 S 0.1944(3) 0.7559(3) 0.4522(2) 0.0174(4) Uani 1 1 d

loop_
_atom_site_aniso_label
_atom_site_aniso_U_11
_atom_site_aniso_U_22
_atom_site_aniso_U_33
_atom_site_aniso_U_23
_atom_site_aniso_U_13
_atom_site_aniso_U_12
Bi 0.0177(2) 0.02062(19) 0.0301(2) -0.00081(13) -0.00038(14) 0.00253(12)
Ag 0.0237(4) 0.0660(7) 0.0830(9) -0.0377(7) -0.0116(5) 0.0090(4)
P1 0.0124(9) 0.0114(9) 0.0116(9) -0.0014(7) -0.0003(8) 0.0011(7)
P2 0.0097(9) 0.0130(9) 0.0113(9) -0.0027(7) -0.0007(8) 0.0010(7)
S1 0.0126(9) 0.0139(9) 0.0160(9) -0.0011(7) 0.0008(8) -0.0022(7)
S2 0.0139(9) 0.0169(9) 0.0127(9) -0.0039(7) 0.0047(8) -0.0007(7)
S3 0.0116(9) 0.0166(9) 0.0151(9) -0.0010(7) -0.0009(8) 0.0027(7)
S4 0.0199(10) 0.0172(10) 0.0271(12) 0.0034(9) 0.0066(10) 0.0085(8)
S5 0.0174(10) 0.0190(9) 0.0126(9) 0.0024(8) 0.0030(9) 0.0009(8)
S6 0.0144(9) 0.0223(10) 0.0144(9) -0.0044(8) 0.0016(8) -0.0037(8)

loop_
_atom_type_symbol
_atom_type_description
_atom_type_scat_dispersion_real
_atom_type_scat_dispersion_imag
_atom_type_scat_source
P P 0.1023 0.0942 'International Tables Vol C Tables 4.2.6.8 and 6.1.1.4'
S S 0.1246 0.1234 'International Tables Vol C Tables 4.2.6.8 and 6.1.1.4'
Ag Ag -0.8971 1.1015 'International Tables Vol C Tables 4.2.6.8 and 6.1.1.4'
Bi Bi -4.1077 10.2566 'International Tables Vol C Tables 4.2.6.8 and 6.1.1.4'

loop_
_geom_angle_atom_site_label_1
_geom_angle_atom_site_label_2
_geom_angle_atom_site_label_3
_geom_angle
_geom_angle_site_symmetry_1
_geom_angle_site_symmetry_3
S1 Bi S2 80.77(7) . .
S1 Bi S6 80.31(7) . .
S2 Bi S6 86.64(7) . .
S1 Bi S3 77.86(6) . 2_665
S2 Bi S3 72.86(7) . 2_665
S6 Bi S3 152.06(6) . 2_665
S1 Bi S5 147.87(7) . .
S2 Bi S5 88.72(7) . .
S6 Bi S5 129.57(6) . .
S3 Bi S5 70.03(6) 2_665 .
S1 Bi S3 82.96(6) . .
S2 Bi S3 144.86(7) . .
S6 Bi S3 120.93(6) . .
S3 Bi S3 73.37(7) 2_665 .
S5 Bi S3 88.77(6) . .
S4 Ag S2 136.71(8) . 1_455
S4 Ag S1 121.23(8) . .
S2 Ag S1 99.15(7) 1_455 .
S4 Ag S6 91.53(8) . .
S2 Ag S6 109.66(9) 1_455 .
S1 Ag S6 82.80(7) . .
S4 P1 S6 111.93(13) . 2_676
S4 P1 S2 115.11(14) . .
S6 P1 S2 111.68(14) 2_676 .
S4 P1 P1 105.91(17) . 2_676
S6 P1 P1 105.28(15) 2_676 2_676
S2 P1 P1 106.09(15) . 2_676
S5 P2 S3 114.03(14) 1_455 2_565
S5 P2 S1 115.89(13) 1_455 .
S3 P2 S1 108.99(13) 2_565 .
S5 P2 P2 107.17(16) 1_455 2_565
S3 P2 P2 106.09(14) 2_565 2_565
S1 P2 P2 103.67(16) . 2_565
P2 S1 Ag 101.87(11) . .
P2 S1 Bi 96.86(10) . .
Ag S1 Bi 95.62(7) . .
P1 S2 Ag 99.78(10) . 1_655
P1 S2 Bi 106.52(11) . .
Ag S2 Bi 119.12(9) 1_655 .
P2 S3 Bi 86.89(10) 2_565 2_665
P2 S3 Bi 103.10(9) 2_565 .
Bi S3 Bi 106.63(7) 2_665 .
P1 S4 Ag 97.02(11) . .
P2 S5 Bi 87.37(10) 1_655 .
P1 S6 Ag 103.30(11) 2_676 .
P1 S6 Bi 92.24(11) 2_676 .
Ag S6 Bi 91.19(8) . .

loop_
_geom_bond_atom_site_label_1
_geom_bond_atom_site_label_2
_geom_bond_distance
_geom_bond_site_symmetry_2
Bi S1 2.752(2) .
Bi S2 2.779(2) .
Bi S6 2.871(2) .
Bi S3 2.938(2) 2_665
Bi S5 2.947(2) .
Bi S3 3.106(2) .
Ag S4 2.588(3) .
Ag S2 2.592(2) 1_455
Ag S1 2.700(2) .
Ag S6 2.784(3) .
P1 S4 2.008(3) .
P1 S6 2.014(3) 2_676
P1 S2 2.044(3) .
P1 P1 2.225(5) 2_676
P2 S5 1.993(3) 1_455
P2 S3 2.033(3) 2_565
P2 S1 2.043(3) .
P2 P2 2.212(4) 2_565
S2 Ag 2.592(2) 1_655
S3 P2 2.033(3) 2_565
S3 Bi 2.938(2) 2_665
S5 P2 1.993(3) 1_655
S6 P1 2.014(3) 2_676
